data_1556273
loop_
_publ_author_name
'Sahoo, Pathik'
'Puranik, Vedavati G.'
'Patra, A. K.'
'Sastry, P. U.'
'Dastidar, Parthasarathi'

_publ_section_title
;
 Ferrocene based organometallic gelators: a supramolecular synthon
 approach
;
_journal_issue 7
_journal_name_full 'Soft Matter'
_journal_page_first 3634
_journal_paper_doi 10.1039/c0sm01148g
_journal_volume 7
_journal_year 2011
_chemical_absolute_configuration syn
_chemical_formula_moiety 'C12 H8 Fe O4, 2(C6 H16 N)'
_chemical_formula_sum 'C24 H40 Fe N2 O4'
_chemical_formula_weight 476.43
_space_group_IT_number 2
_space_group_name_Hall '-P 1'
_space_group_name_H-M_alt 'P -1'
_symmetry_cell_setting triclinic
_symmetry_space_group_name_Hall '-P 1'
_symmetry_space_group_name_H-M 'P -1'
_atom_sites_solution_hydrogens geom
_atom_sites_solution_primary direct
_atom_sites_solution_secondary difmap
_audit_creation_method SHELXL-97
_cell_angle_alpha 91.280(4)
_cell_angle_beta 103.763(4)
_cell_angle_gamma 90.641(4)
_cell_formula_units_Z 1
_cell_length_a 6.3577(13)
_cell_length_b 9.6425(19)
_cell_length_c 10.788(2)
_cell_measurement_temperature 100(2)
_cell_volume 642.1(2)
_computing_cell_refinement 'BRUKER AXS SMART 3'
_computing_data_collection 'BRUKER AXS SMART 3'
_computing_data_reduction 'BRUKER AXS SAINT'
_computing_molecular_graphics 'BRUKER SHELXLTL'
_computing_publication_material 'MERCURY 1.4'
_computing_structure_refinement 'SHELXL-97 (Sheldrick, 1997)'
_computing_structure_solution 'SHELXS-97 (Sheldrick, 1990)'
_diffrn_ambient_temperature 100(2)
_diffrn_detector_area_resol_mean 3
_diffrn_measured_fraction_theta_full 0.998
_diffrn_measured_fraction_theta_max 0.998
_diffrn_measurement_device_type 'BRUKER CCD AREA DETECTOR'
_diffrn_measurement_method 'PHI-OMEGA SCAN'
_diffrn_radiation_monochromator graphite
_diffrn_radiation_source 'fine-focus sealed tube'
_diffrn_radiation_type MoK\a
_diffrn_radiation_wavelength 0.71073
_diffrn_reflns_av_R_equivalents 0.0653
_diffrn_reflns_av_sigmaI/netI 0.0854
_diffrn_reflns_limit_h_max 7
_diffrn_reflns_limit_h_min -7
_diffrn_reflns_limit_k_max 11
_diffrn_reflns_limit_k_min -11
_diffrn_reflns_limit_l_max 12
_diffrn_reflns_limit_l_min -12
_diffrn_reflns_number 6194
_diffrn_reflns_theta_full 25.00
_diffrn_reflns_theta_max 25.00
_diffrn_reflns_theta_min 1.94
_exptl_absorpt_coefficient_mu 0.617
_exptl_absorpt_correction_T_max 0.9353
_exptl_absorpt_correction_T_min 0.8661
_exptl_absorpt_correction_type multi-scan
_exptl_absorpt_process_details SADABS
_exptl_crystal_colour BROWN
_exptl_crystal_density_diffrn 1.232
_exptl_crystal_density_method 'not measured'
_exptl_crystal_description NIDDLE
_exptl_crystal_F_000 256
_exptl_crystal_size_max 0.24
_exptl_crystal_size_mid 0.18
_exptl_crystal_size_min 0.11
_refine_diff_density_max 1.255
_refine_diff_density_min -0.337
_refine_diff_density_rms 0.124
_refine_ls_extinction_method none
_refine_ls_goodness_of_fit_ref 0.977
_refine_ls_hydrogen_treatment constr
_refine_ls_matrix_type full
_refine_ls_number_parameters 144
_refine_ls_number_reflns 2259
_refine_ls_number_restraints 0
_refine_ls_restrained_S_all 0.977
_refine_ls_R_factor_all 0.1044
_refine_ls_R_factor_gt 0.0940
_refine_ls_shift/su_max 0.000
_refine_ls_shift/su_mean 0.000
_refine_ls_structure_factor_coef Fsqd
_refine_ls_weighting_details 'calc w=1/[\s^2^(Fo^2^)+(0.1000P)^2^+3.0485P] where P=(Fo^2^+2Fc^2^)/3'
_refine_ls_weighting_scheme calc
_refine_ls_wR_factor_gt 0.2173
_refine_ls_wR_factor_ref 0.2255
_reflns_number_gt 1982
_reflns_number_total 2259
_reflns_threshold_expression >2sigma(I)
_cod_data_source_file c0sm01148g.txt
_cod_data_source_block 1(5)
_cod_depositor_comments
;
The following automatic conversions were performed:

data item '_exptl_absorpt_correction_type' value 'MULTI-SCAN' was
changed to 'multi-scan' in accordance with the
/home/saulius/struct/COD-crude-data/automatic-downloads/DataCite-retrospective/RSC/depositions/lib/dictionaries/cif_core.dic
dictionary named 'cif_core.dic' version 2.4.2 last updated on
2011-04-26.

data item '_symmetry_cell_setting' value 'TRICLINIC' was changed to
'triclinic' in accordance with the
/home/saulius/struct/COD-crude-data/automatic-downloads/DataCite-retrospective/RSC/depositions/lib/dictionaries/cif_core.dic
dictionary named 'cif_core.dic' version 2.4.2 last updated on
2011-04-26.

Automatic conversion script
Id: cif_fix_values 6909 2019-04-08 15:41:33Z antanas 
;
_cod_original_sg_symbol_Hall '-P 1 '
_cod_original_sg_symbol_H-M P-1
_cod_database_code 1556273

loop_
_symmetry_equiv_pos_as_xyz
'x, y, z'
'-x, -y, -z'

loop_
_atom_site_label
_atom_site_type_symbol
_atom_site_fract_x
_atom_site_fract_y
_atom_site_fract_z
_atom_site_U_iso_or_equiv
_atom_site_adp_type
_atom_site_occupancy
_atom_site_symmetry_multiplicity
_atom_site_calc_flag
_atom_site_refinement_flags
Fe1 Fe 0.5000 1.0000 1.0000 0.0270(4) Uani 1 2 d S
O2 O 0.3035(8) 0.6401(5) 0.9083(6) 0.0646(15) Uani 1 1 d .
O3 O 0.0134(8) 0.7527(5) 0.9322(6) 0.0716(16) Uani 1 1 d .
C4 C 0.1963(11) 0.7487(8) 0.9057(7) 0.0540(18) Uani 1 1 d .
C5 C 0.2855(10) 0.8814(7) 0.8708(6) 0.0469(16) Uani 1 1 d .
C6 C 0.1986(11) 1.0137(8) 0.8806(7) 0.060(2) Uani 1 1 d .
H6 H 0.0644 1.0333 0.9069 0.072 Uiso 1 1 calc R
C7 C 0.3421(13) 1.1141(8) 0.8503(8) 0.064(2) Uani 1 1 d .
H7 H 0.3239 1.2149 0.8508 0.076 Uiso 1 1 calc R
C8 C 0.5164(13) 1.0417(9) 0.8178(7) 0.064(2) Uani 1 1 d .
H8 H 0.6402 1.0843 0.7927 0.076 Uiso 1 1 calc R
C9 C 0.4828(11) 0.8991(8) 0.8302(7) 0.0540(18) Uani 1 1 d .
H9 H 0.5778 0.8248 0.8145 0.065 Uiso 1 1 calc R
N10 N 0.7074(9) 0.5506(6) 0.9049(6) 0.0605(17) Uani 1 1 d .
H10A H 0.8214 0.6079 0.9157 0.091 Uiso 1 1 calc R
H10B H 0.7354 0.4847 0.9627 0.091 Uiso 1 1 calc R
H10C H 0.5925 0.5979 0.9142 0.091 Uiso 1 1 calc R
C11 C 0.6619(15) 0.4855(11) 0.7739(11) 0.091(3) Uani 1 1 d .
H11A H 0.5405 0.4210 0.7640 0.109 Uiso 1 1 calc R
H11B H 0.6200 0.5572 0.7116 0.109 Uiso 1 1 calc R
C12 C 0.8463(15) 0.4119(11) 0.7475(10) 0.087(3) Uani 1 1 d .
H12A H 0.8822 0.3359 0.8058 0.104 Uiso 1 1 calc R
H12B H 0.9706 0.4747 0.7624 0.104 Uiso 1 1 calc R
C13 C 0.799(2) 0.3544(13) 0.6092(10) 0.107(4) Uani 1 1 d .
H13A H 0.6811 0.2869 0.5961 0.128 Uiso 1 1 calc R
H13B H 0.7532 0.4295 0.5510 0.128 Uiso 1 1 calc R
C14 C 0.994(2) 0.2872(14) 0.5790(11) 0.113(4) Uani 1 1 d .
H14A H 1.1127 0.3543 0.5962 0.136 Uiso 1 1 calc R
H14B H 1.0361 0.2108 0.6362 0.136 Uiso 1 1 calc R
C15 C 0.963(2) 0.2351(14) 0.4490(10) 0.118(4) Uani 1 1 d .
H15A H 0.9265 0.3114 0.3911 0.141 Uiso 1 1 calc R
H15B H 0.8425 0.1692 0.4302 0.141 Uiso 1 1 calc R
C16 C 1.162(2) 0.1654(16) 0.4268(14) 0.141(5) Uani 1 1 d .
H16A H 1.2057 0.0948 0.4886 0.211 Uiso 1 1 calc R
H16B H 1.2770 0.2329 0.4351 0.211 Uiso 1 1 calc R
H16C H 1.1303 0.1240 0.3425 0.211 Uiso 1 1 calc R

loop_
_atom_site_aniso_label
_atom_site_aniso_U_11
_atom_site_aniso_U_22
_atom_site_aniso_U_33
_atom_site_aniso_U_23
_atom_site_aniso_U_13
_atom_site_aniso_U_12
Fe1 0.0131(5) 0.0289(6) 0.0359(7) 0.0052(5) -0.0007(4) -0.0026(4)
O2 0.041(3) 0.055(3) 0.099(4) 0.001(3) 0.021(3) -0.002(2)
O3 0.037(3) 0.064(3) 0.120(5) -0.004(3) 0.031(3) -0.012(2)
C4 0.040(4) 0.060(5) 0.056(4) -0.002(4) 0.000(3) -0.009(3)
C5 0.031(3) 0.054(4) 0.047(4) -0.001(3) -0.005(3) -0.012(3)
C6 0.037(4) 0.067(5) 0.063(5) 0.010(4) -0.013(3) 0.003(3)
C7 0.062(5) 0.050(4) 0.066(5) 0.019(4) -0.012(4) 0.000(4)
C8 0.055(5) 0.082(6) 0.051(5) 0.015(4) 0.006(4) -0.019(4)
C9 0.044(4) 0.058(4) 0.059(5) -0.005(4) 0.012(3) -0.009(3)
N10 0.040(3) 0.061(4) 0.084(5) 0.004(3) 0.021(3) -0.007(3)
C11 0.058(5) 0.099(7) 0.112(8) -0.018(6) 0.013(5) -0.003(5)
C12 0.063(6) 0.104(7) 0.090(7) 0.005(6) 0.012(5) -0.007(5)
C13 0.108(9) 0.126(10) 0.083(8) -0.012(7) 0.018(7) -0.015(7)
C14 0.107(9) 0.131(10) 0.087(8) -0.003(7) -0.002(7) -0.001(8)
C15 0.133(11) 0.143(11) 0.066(7) -0.007(7) 0.003(7) -0.010(9)
C16 0.108(10) 0.178(14) 0.131(12) -0.011(10) 0.018(9) 0.026(10)

loop_
_atom_type_symbol
_atom_type_description
_atom_type_scat_dispersion_real
_atom_type_scat_dispersion_imag
_atom_type_scat_source
C C 0.0033 0.0016 'International Tables Vol C Tables 4.2.6.8 and 6.1.1.4'
Fe Fe 0.3463 0.8444 'International Tables Vol C Tables 4.2.6.8 and 6.1.1.4'
N N 0.0061 0.0033 'International Tables Vol C Tables 4.2.6.8 and 6.1.1.4'
O O 0.0106 0.0060 'International Tables Vol C Tables 4.2.6.8 and 6.1.1.4'
H H 0.0000 0.0000 'International Tables Vol C Tables 4.2.6.8 and 6.1.1.4'

loop_
_geom_angle_atom_site_label_1
_geom_angle_atom_site_label_2
_geom_angle_atom_site_label_3
_geom_angle
_geom_angle_site_symmetry_1
_geom_angle_site_symmetry_3
C5 Fe1 C5 180.000(2) . 2_677
C5 Fe1 C9 41.4(3) . .
C5 Fe1 C9 138.6(3) 2_677 .
C5 Fe1 C9 138.6(3) . 2_677
C5 Fe1 C9 41.4(3) 2_677 2_677
C9 Fe1 C9 180.000(3) . 2_677
C5 Fe1 C8 68.7(3) . .
C5 Fe1 C8 111.3(3) 2_677 .
C9 Fe1 C8 40.3(3) . .
C9 Fe1 C8 139.7(3) 2_677 .
C5 Fe1 C8 111.3(3) . 2_677
C5 Fe1 C8 68.7(3) 2_677 2_677
C9 Fe1 C8 139.7(3) . 2_677
C9 Fe1 C8 40.3(3) 2_677 2_677
C8 Fe1 C8 180.000(4) . 2_677
C5 Fe1 C6 40.4(3) . .
C5 Fe1 C6 139.6(3) 2_677 .
C9 Fe1 C6 68.5(3) . .
C9 Fe1 C6 111.5(3) 2_677 .
C8 Fe1 C6 68.3(3) . .
C8 Fe1 C6 111.7(3) 2_677 .
C5 Fe1 C6 139.6(3) . 2_677
C5 Fe1 C6 40.4(3) 2_677 2_677
C9 Fe1 C6 111.5(3) . 2_677
C9 Fe1 C6 68.5(3) 2_677 2_677
C8 Fe1 C6 111.7(3) . 2_677
C8 Fe1 C6 68.3(3) 2_677 2_677
C6 Fe1 C6 180.000(2) . 2_677
C5 Fe1 C7 68.7(3) . .
C5 Fe1 C7 111.3(3) 2_677 .
C9 Fe1 C7 68.5(3) . .
C9 Fe1 C7 111.5(3) 2_677 .
C8 Fe1 C7 40.9(3) . .
C8 Fe1 C7 139.1(3) 2_677 .
C6 Fe1 C7 40.7(3) . .
C6 Fe1 C7 139.3(3) 2_677 .
C5 Fe1 C7 111.3(3) . 2_677
C5 Fe1 C7 68.7(3) 2_677 2_677
C9 Fe1 C7 111.5(3) . 2_677
C9 Fe1 C7 68.5(3) 2_677 2_677
C8 Fe1 C7 139.1(3) . 2_677
C8 Fe1 C7 40.9(3) 2_677 2_677
C6 Fe1 C7 139.3(3) . 2_677
C6 Fe1 C7 40.7(3) 2_677 2_677
C7 Fe1 C7 180.000(3) . 2_677
O2 C4 O3 123.4(7) 1 .
O2 C4 O3 123.4(7) . .
O2 C4 C5 119.6(6) 1 .
O2 C4 C5 119.6(6) . .
O3 C4 C5 117.0(7) . .
C6 C5 C9 107.8(6) . .
C6 C5 C4 125.8(7) . .
C9 C5 C4 126.3(7) . .
C6 C5 Fe1 70.6(4) . .
C9 C5 Fe1 69.7(4) . .
C4 C5 Fe1 121.9(5) . .
C5 C6 C7 108.4(7) . .
C5 C6 Fe1 68.9(4) . .
C7 C6 Fe1 69.4(4) . .
C5 C6 H6 125.8 . .
C7 C6 H6 125.8 . .
Fe1 C6 H6 125.8 . .
C6 C7 C8 107.5(7) . .
C6 C7 Fe1 69.9(4) . .
C8 C7 Fe1 69.6(4) . .
C6 C7 H7 126.2 . .
C8 C7 H7 126.2 . .
Fe1 C7 H7 126.2 . .
C9 C8 C7 108.4(7) . .
C9 C8 Fe1 69.6(4) . .
C7 C8 Fe1 69.5(4) . .
C9 C8 H8 125.8 . .
C7 C8 H8 125.8 . .
Fe1 C8 H8 125.8 . .
C8 C9 C5 107.9(7) . .
C8 C9 Fe1 70.1(4) . .
C5 C9 Fe1 69.0(4) . .
C8 C9 H9 126.1 . .
C5 C9 H9 126.1 . .
Fe1 C9 H9 126.1 . .
C11 N10 H10A 109.5 . .
C11 N10 H10B 109.5 . .
H10A N10 H10B 109.5 . .
C11 N10 H10C 109.5 . .
H10A N10 H10C 109.5 . .
H10B N10 H10C 109.5 . .
C12 C11 N10 113.3(8) . .
C12 C11 H11A 108.9 . .
N10 C11 H11A 108.9 . .
C12 C11 H11B 108.9 . .
N10 C11 H11B 108.9 . .
H11A C11 H11B 107.7 . .
C11 C12 C13 112.0(9) . .
C11 C12 H12A 109.2 . .
C13 C12 H12A 109.2 . .
C11 C12 H12B 109.2 . .
C13 C12 H12B 109.2 . .
H12A C12 H12B 107.9 . .
C14 C13 C12 112.1(10) . .
C14 C13 H13A 109.2 . .
C12 C13 H13A 109.2 . .
C14 C13 H13B 109.2 . .
C12 C13 H13B 109.2 . .
H13A C13 H13B 107.9 . .
C15 C14 C13 115.0(11) . .
C15 C14 H14A 108.5 . .
C13 C14 H14A 108.5 . .
C15 C14 H14B 108.5 . .
C13 C14 H14B 108.5 . .
H14A C14 H14B 107.5 . .
C14 C15 C16 112.1(11) . .
C14 C15 H15A 109.2 . .
C16 C15 H15A 109.2 . .
C14 C15 H15B 109.2 . .
C16 C15 H15B 109.2 . .
H15A C15 H15B 107.9 . .
C15 C16 H16A 109.5 . .
C15 C16 H16B 109.5 . .
H16A C16 H16B 109.5 . .
C15 C16 H16C 109.5 . .
H16A C16 H16C 109.5 . .
H16B C16 H16C 109.5 . .

loop_
_geom_bond_atom_site_label_1
_geom_bond_atom_site_label_2
_geom_bond_distance
_geom_bond_site_symmetry_2
Fe1 C5 2.024(6) .
Fe1 C5 2.024(6) 2_677
Fe1 C9 2.034(7) .
Fe1 C9 2.034(7) 2_677
Fe1 C8 2.041(7) .
Fe1 C8 2.041(7) 2_677
Fe1 C6 2.046(7) .
Fe1 C6 2.046(7) 2_677
Fe1 C7 2.039(7) .
Fe1 C7 2.039(7) 2_677
O2 O2 0.000(10) 1
O2 C4 1.253(8) .
O3 C4 1.263(9) .
C4 O2 1.253(8) 1
C4 C5 1.486(10) .
C5 C6 1.407(10) .
C5 C9 1.433(9) .
C6 C7 1.419(11) .
C6 H6 0.9800 .
C7 C8 1.425(12) .
C7 H7 0.9800 .
C8 C9 1.404(10) .
C8 H8 0.9800 .
C9 H9 0.9800 .
N10 C11 1.495(11) .
N10 H10A 0.8900 .
N10 H10B 0.8900 .
N10 H10C 0.8900 .
C11 C12 1.458(13) .
C11 H11A 0.9700 .
C11 H11B 0.9700 .
C12 C13 1.539(14) .
C12 H12A 0.9700 .
C12 H12B 0.9700 .
C13 C14 1.504(16) .
C13 H13A 0.9700 .
C13 H13B 0.9700 .
C14 C15 1.446(14) .
C14 H14A 0.9700 .
C14 H14B 0.9700 .
C15 C16 1.506(17) .
C15 H15A 0.9700 .
C15 H15B 0.9700 .
C16 H16A 0.9600 .
C16 H16B 0.9600 .
C16 H16C 0.9600 .

loop_
_geom_hbond_atom_site_label_D
_geom_hbond_atom_site_label_H
_geom_hbond_atom_site_label_A
_geom_hbond_distance_DH
_geom_hbond_distance_HA
_geom_hbond_distance_DA
_geom_hbond_angle_DHA
_geom_hbond_site_symmetry_A
N10 H10A O3 0.89 1.82 2.700(8) 168.3 1_655
N10 H10B O2 0.89 1.92 2.770(8) 160.0 2_667
N10 H10C O2 0.89 1.87 2.727(8) 160.0 1
